data_7704108
loop_
_publ_author_name
'Khatua, Manas'
'Goswami, Bappaditya'
'Samanta, Subhas'

_publ_section_title
;
 Dehydrogenation of amines in aryl-amine functionalized pincer-like
 nitrogen-donor redox non-innocent ligands via ligand reduction on a
 Ni(ii) template.
;
_journal_issue 20
_journal_name_full 'Dalton transactions (Cambridge, England : 2003)'
_journal_page_first 6816
_journal_page_last 6831
_journal_paper_doi 10.1039/d0dt00466a
_journal_volume 49
_journal_year 2020
_chemical_formula_moiety 'C24 H26 N4'
_chemical_formula_sum 'C24 H26 N4'
_chemical_formula_weight 370.49
_space_group_crystal_system triclinic
_space_group_IT_number 2
_space_group_name_Hall '-P 1'
_space_group_name_H-M_alt 'P -1'
_atom_sites_solution_hydrogens geom
_atom_sites_solution_primary dual
_atom_sites_solution_secondary difmap
_audit_creation_date 2020-01-14
_audit_creation_method
;
Olex2 1.2
(compiled 2018.05.29 svn.r3508 for OlexSys, GUI svn.r5506)
;
_audit_update_record
;
2020-01-14 deposited with the CCDC.	2020-04-16 downloaded from the CCDC.
;
_cell_angle_alpha 68.670(3)
_cell_angle_beta 83.291(3)
_cell_angle_gamma 89.466(3)
_cell_formula_units_Z 2
_cell_length_a 8.6058(4)
_cell_length_b 10.9184(4)
_cell_length_c 11.7427(4)
_cell_measurement_reflns_used 11418
_cell_measurement_temperature 100.00(10)
_cell_measurement_theta_max 66.2620
_cell_measurement_theta_min 4.0560
_cell_volume 1020.09(7)
_computing_cell_refinement
;
CrysAlisPro, Agilent Technologies,
Version 1.171.37.34 (release 22-05-2014 CrysAlis171 .NET)
(compiled May 22 2014,16:03:01)
;
_computing_data_collection
;
CrysAlisPro, Agilent Technologies,
Version 1.171.37.34 (release 22-05-2014 CrysAlis171 .NET)
(compiled May 22 2014,16:03:01)
;
_computing_data_reduction
;
CrysAlisPro, Agilent Technologies,
Version 1.171.37.34 (release 22-05-2014 CrysAlis171 .NET)
(compiled May 22 2014,16:03:01)
;
_computing_molecular_graphics 'Olex2 (Dolomanov et al., 2009)'
_computing_publication_material 'Olex2 (Dolomanov et al., 2009)'
_computing_structure_refinement 'ShelXL (Sheldrick, 2015)'
_computing_structure_solution 'ShelXT (Sheldrick, 2015)'
_diffrn_ambient_environment N~2~
_diffrn_ambient_temperature 100.00(10)
_diffrn_detector 'CCD plate'
_diffrn_detector_area_resol_mean 7.9580
_diffrn_detector_type Eos
_diffrn_measured_fraction_theta_full 0.991
_diffrn_measured_fraction_theta_max 0.991
_diffrn_measurement_details
;
#__ type_ start__ end____ width___ exp.time_
  1 omega  -12.00  102.00   1.0000    2.0000
omega____ theta____ kappa____ phi______ frames
    -       26.3311   57.0000  150.0000 114

#__ type_ start__ end____ width___ exp.time_
  2 omega  -17.00  111.00   1.0000    2.0000
omega____ theta____ kappa____ phi______ frames
    -       26.3311   77.0000  -60.0000 128

#__ type_ start__ end____ width___ exp.time_
  3 omega  -12.00  102.00   1.0000    2.0000
omega____ theta____ kappa____ phi______ frames
    -       26.3311   57.0000 -150.0000 114

#__ type_ start__ end____ width___ exp.time_
  4 omega  -58.00   70.00   1.0000    2.0000
omega____ theta____ kappa____ phi______ frames
    -       26.3311  -77.0000   30.0000 128

#__ type_ start__ end____ width___ exp.time_
  5 omega   30.00  144.00   1.0000    3.0000
omega____ theta____ kappa____ phi______ frames
    -       67.1656   61.0000  -60.0000 114

#__ type_ start__ end____ width___ exp.time_
  6 omega   57.00  150.00   1.0000    3.0000
omega____ theta____ kappa____ phi______ frames
    -       67.1656  178.0000  -60.0000 93

#__ type_ start__ end____ width___ exp.time_
  7 omega   30.00  144.00   1.0000    3.0000
omega____ theta____ kappa____ phi______ frames
    -       67.1656   61.0000 -120.0000 114

#__ type_ start__ end____ width___ exp.time_
  8 omega  100.00  153.00   1.0000    3.0000
omega____ theta____ kappa____ phi______ frames
    -       67.1656  111.0000 -150.0000 53

#__ type_ start__ end____ width___ exp.time_
  9 omega   30.00  144.00   1.0000    3.0000
omega____ theta____ kappa____ phi______ frames
    -       67.1656   61.0000  -30.0000 114

#__ type_ start__ end____ width___ exp.time_
 10 omega  100.00  153.00   1.0000    3.0000
omega____ theta____ kappa____ phi______ frames
    -       67.1656  111.0000 -180.0000 53

#__ type_ start__ end____ width___ exp.time_
 11 omega  100.00  153.00   1.0000    3.0000
omega____ theta____ kappa____ phi______ frames
    -       67.1656  111.0000 -120.0000 53

#__ type_ start__ end____ width___ exp.time_
 12 omega  100.00  153.00   1.0000    3.0000
omega____ theta____ kappa____ phi______ frames
    -       67.1656  111.0000  120.0000 53

#__ type_ start__ end____ width___ exp.time_
 13 omega  100.00  153.00   1.0000    3.0000
omega____ theta____ kappa____ phi______ frames
    -       67.1656  111.0000  -30.0000 53

#__ type_ start__ end____ width___ exp.time_
 14 omega  100.00  153.00   1.0000    3.0000
omega____ theta____ kappa____ phi______ frames
    -       67.1656  111.0000  -60.0000 53

#__ type_ start__ end____ width___ exp.time_
 15 omega  -10.00  151.00   1.0000    3.0000
omega____ theta____ kappa____ phi______ frames
    -       67.1656   30.0000   60.0000 161

#__ type_ start__ end____ width___ exp.time_
 16 omega   30.00  144.00   1.0000    3.0000
omega____ theta____ kappa____ phi______ frames
    -       67.1656   61.0000  -90.0000 114

#__ type_ start__ end____ width___ exp.time_
 17 omega   12.00  116.00   1.0000    3.0000
omega____ theta____ kappa____ phi______ frames
    -       67.1656 -111.0000  -60.0000 104

#__ type_ start__ end____ width___ exp.time_
 18 omega   86.00  178.00   1.0000    6.0000
omega____ theta____ kappa____ phi______ frames
    -      108.0000  138.0000 -150.0000 92

#__ type_ start__ end____ width___ exp.time_
 19 omega   86.00  178.00   1.0000    6.0000
omega____ theta____ kappa____ phi______ frames
    -      108.0000  138.0000 -120.0000 92

#__ type_ start__ end____ width___ exp.time_
 20 omega  101.00  178.00   1.0000    6.0000
omega____ theta____ kappa____ phi______ frames
    -      108.0000  104.0000  -90.0000 77

#__ type_ start__ end____ width___ exp.time_
 21 omega   71.00  178.00   1.0000    6.0000
omega____ theta____ kappa____ phi______ frames
    -      108.0000   65.0000 -120.0000 107

#__ type_ start__ end____ width___ exp.time_
 22 omega  101.00  178.00   1.0000    6.0000
omega____ theta____ kappa____ phi______ frames
    -      108.0000  104.0000   30.0000 77

#__ type_ start__ end____ width___ exp.time_
 23 omega  101.00  178.00   1.0000    6.0000
omega____ theta____ kappa____ phi______ frames
    -      108.0000  104.0000   60.0000 77

#__ type_ start__ end____ width___ exp.time_
 24 omega   65.00  178.00   1.0000    6.0000
omega____ theta____ kappa____ phi______ frames
    -      108.0000   77.0000 -180.0000 113

#__ type_ start__ end____ width___ exp.time_
 25 omega   29.00  145.00   1.0000    6.0000
omega____ theta____ kappa____ phi______ frames
    -      108.0000  -65.0000  -30.0000 116

#__ type_ start__ end____ width___ exp.time_
 26 omega   86.00  178.00   1.0000    6.0000
omega____ theta____ kappa____ phi______ frames
    -      108.0000  138.0000  120.0000 92

#__ type_ start__ end____ width___ exp.time_
 27 omega   21.00  113.00   1.0000    6.0000
omega____ theta____ kappa____ phi______ frames
    -      108.0000 -104.0000 -150.0000 92

#__ type_ start__ end____ width___ exp.time_
 28 omega   25.00  178.00   1.0000    6.0000
omega____ theta____ kappa____ phi______ frames
    -      108.0000   21.0000  120.0000 153

#__ type_ start__ end____ width___ exp.time_
 29 omega   25.00  178.00   1.0000    6.0000
omega____ theta____ kappa____ phi______ frames
    -      108.0000  -32.0000  120.0000 153

#__ type_ start__ end____ width___ exp.time_
 30 omega   25.00  178.00   1.0000    6.0000
omega____ theta____ kappa____ phi______ frames
    -      108.0000  -32.0000   30.0000 153

#__ type_ start__ end____ width___ exp.time_
 31 omega  101.00  178.00   1.0000    6.0000
omega____ theta____ kappa____ phi______ frames
    -      108.0000  104.0000  150.0000 77

#__ type_ start__ end____ width___ exp.time_
 32 omega  101.00  178.00   1.0000    6.0000
omega____ theta____ kappa____ phi______ frames
    -      108.0000  104.0000  120.0000 77

#__ type_ start__ end____ width___ exp.time_
 33 omega  101.00  178.00   1.0000    6.0000
omega____ theta____ kappa____ phi______ frames
    -      108.0000  104.0000  -30.0000 77

#__ type_ start__ end____ width___ exp.time_
 34 omega   29.00  145.00   1.0000    6.0000
omega____ theta____ kappa____ phi______ frames
    -      108.0000  -65.0000  -60.0000 116

#__ type_ start__ end____ width___ exp.time_
 35 omega   21.00  113.00   1.0000    6.0000
omega____ theta____ kappa____ phi______ frames
    -      108.0000 -104.0000  -30.0000 92

#__ type_ start__ end____ width___ exp.time_
 36 omega   21.00  113.00   1.0000    6.0000
omega____ theta____ kappa____ phi______ frames
    -      108.0000 -104.0000  -90.0000 92

#__ type_ start__ end____ width___ exp.time_
 37 omega   69.00  178.00   1.0000    6.0000
omega____ theta____ kappa____ phi______ frames
    -      108.0000   70.0000  -33.1474 109

#__ type_ start__ end____ width___ exp.time_
 38 omega   25.00  178.00   1.0000    6.0000
omega____ theta____ kappa____ phi______ frames
    -      108.0000   21.0000  -30.0000 153

#__ type_ start__ end____ width___ exp.time_
 39 omega   21.00  113.00   1.0000    6.0000
omega____ theta____ kappa____ phi______ frames
    -      108.0000 -104.0000   60.0000 92

#__ type_ start__ end____ width___ exp.time_
 40 omega  101.00  178.00   1.0000    6.0000
omega____ theta____ kappa____ phi______ frames
    -      108.0000  104.0000    0.0000 77

#__ type_ start__ end____ width___ exp.time_
 41 omega   27.00  123.00   1.0000    6.0000
omega____ theta____ kappa____ phi______ frames
    -      108.0000 -127.0000 -148.8965 96

#__ type_ start__ end____ width___ exp.time_
 42 omega  -50.00   64.00   1.0000    2.0000
omega____ theta____ kappa____ phi______ frames
    -       26.3311  -57.0000  -90.0000 114

#__ type_ start__ end____ width___ exp.time_
 43 omega  -50.00   64.00   1.0000    2.0000
omega____ theta____ kappa____ phi______ frames
    -       26.3311  -57.0000   60.0000 114

#__ type_ start__ end____ width___ exp.time_
 44 omega  -23.00   31.00   1.0000    2.0000
omega____ theta____ kappa____ phi______ frames
    -       26.3311   90.0000   66.0000 54

#__ type_ start__ end____ width___ exp.time_
 45 omega  -17.00  111.00   1.0000    2.0000
omega____ theta____ kappa____ phi______ frames
    -       26.3311   77.0000  150.0000 128

#__ type_ start__ end____ width___ exp.time_
 46 omega  -50.00   64.00   1.0000    2.0000
omega____ theta____ kappa____ phi______ frames
    -       26.3311  -57.0000 -150.0000 114

#__ type_ start__ end____ width___ exp.time_
 47 omega  -12.00  102.00   1.0000    2.0000
omega____ theta____ kappa____ phi______ frames
    -       26.3311   57.0000   60.0000 114

#__ type_ start__ end____ width___ exp.time_
 48 omega   30.00  144.00   1.0000    3.0000
omega____ theta____ kappa____ phi______ frames
    -       67.1656   61.0000  150.0000 114

#__ type_ start__ end____ width___ exp.time_
 49 omega   24.00  152.00   1.0000    3.0000
omega____ theta____ kappa____ phi______ frames
    -       67.1656   77.0000  150.0000 128

#__ type_ start__ end____ width___ exp.time_
 50 omega   24.00  152.00   1.0000    3.0000
omega____ theta____ kappa____ phi______ frames
    -       67.1656   77.0000   60.0000 128

#__ type_ start__ end____ width___ exp.time_
 51 omega   24.00  152.00   1.0000    3.0000
omega____ theta____ kappa____ phi______ frames
    -       67.1656   77.0000    0.0000 128

#__ type_ start__ end____ width___ exp.time_
 52 omega   24.00  152.00   1.0000    3.0000
omega____ theta____ kappa____ phi______ frames
    -       67.1656   77.0000   30.0000 128

#__ type_ start__ end____ width___ exp.time_
 53 omega   24.00  152.00   1.0000    3.0000
omega____ theta____ kappa____ phi______ frames
    -       67.1656   77.0000  120.0000 128

#__ type_ start__ end____ width___ exp.time_
 54 omega   24.00  152.00   1.0000    3.0000
omega____ theta____ kappa____ phi______ frames
    -       67.1656   77.0000  -60.0000 128

#__ type_ start__ end____ width___ exp.time_
 55 omega   24.00  152.00   1.0000    3.0000
omega____ theta____ kappa____ phi______ frames
    -       67.1656   77.0000 -150.0000 128

#__ type_ start__ end____ width___ exp.time_
 56 omega   24.00  152.00   1.0000    3.0000
omega____ theta____ kappa____ phi______ frames
    -       67.1656   77.0000 -120.0000 128

#__ type_ start__ end____ width___ exp.time_
 57 omega   24.00  152.00   1.0000    3.0000
omega____ theta____ kappa____ phi______ frames
    -       67.1656   77.0000  -30.0000 128

#__ type_ start__ end____ width___ exp.time_
 58 omega   24.00  152.00   1.0000    3.0000
omega____ theta____ kappa____ phi______ frames
    -       67.1656   77.0000   90.0000 128

#__ type_ start__ end____ width___ exp.time_
 59 omega   24.00  152.00   1.0000    3.0000
omega____ theta____ kappa____ phi______ frames
    -       67.1656   77.0000 -180.0000 128

#__ type_ start__ end____ width___ exp.time_
 60 omega   65.00  167.00   1.0000    6.0000
omega____ theta____ kappa____ phi______ frames
    -      108.0000   77.0000    0.0000 102

#__ type_ start__ end____ width___ exp.time_
 61 omega   69.00  178.00   1.0000    6.0000
omega____ theta____ kappa____ phi______ frames
    -      108.0000   54.0000  150.0000 109
;
_diffrn_measurement_device 'four-circle diffractometer'
_diffrn_measurement_device_type 'SuperNova, Dual, Cu at zero, Eos'
_diffrn_measurement_method '\w scans'
_diffrn_orient_matrix_UB_11 -0.0290936000
_diffrn_orient_matrix_UB_12 -0.0007631000
_diffrn_orient_matrix_UB_13 -0.1267255000
_diffrn_orient_matrix_UB_21 0.1705763000
_diffrn_orient_matrix_UB_22 -0.0381388000
_diffrn_orient_matrix_UB_23 -0.0220133000
_diffrn_orient_matrix_UB_31 -0.0508801000
_diffrn_orient_matrix_UB_32 -0.1466923000
_diffrn_orient_matrix_UB_33 0.0599227000
_diffrn_radiation_monochromator mirror
_diffrn_radiation_probe x-ray
_diffrn_radiation_type CuK\a
_diffrn_radiation_wavelength 1.54184
_diffrn_reflns_av_R_equivalents 0.0194
_diffrn_reflns_av_unetI/netI 0.0128
_diffrn_reflns_limit_h_max 10
_diffrn_reflns_limit_h_min -10
_diffrn_reflns_limit_k_max 11
_diffrn_reflns_limit_k_min -12
_diffrn_reflns_limit_l_max 13
_diffrn_reflns_limit_l_min -13
_diffrn_reflns_number 16708
_diffrn_reflns_theta_full 66.11
_diffrn_reflns_theta_max 66.11
_diffrn_reflns_theta_min 4.07
_diffrn_source 'sealed X-ray tube'
_diffrn_source_type 'SuperNova (Cu) X-ray Source'
_exptl_absorpt_coefficient_mu 0.562
_exptl_absorpt_correction_T_max 1.00000
_exptl_absorpt_correction_T_min 0.69632
_exptl_absorpt_correction_type multi-scan
_exptl_absorpt_process_details
;
CrysAlisPro, Agilent Technologies,
Version 1.171.37.34 (release 22-05-2014 CrysAlis171 .NET)
(compiled May 22 2014,16:03:01)
Empirical absorption correction using spherical harmonics,
 implemented in SCALE3 ABSPACK scaling algorithm.
;
_exptl_crystal_colour 'metallic dark red'
_exptl_crystal_colour_lustre metallic
_exptl_crystal_colour_modifier dark
_exptl_crystal_colour_primary red
_exptl_crystal_density_diffrn 1.206
_exptl_crystal_density_method 'not measured'
_exptl_crystal_description block
_exptl_crystal_F_000 396
_exptl_crystal_size_max 0.14
_exptl_crystal_size_mid 0.12
_exptl_crystal_size_min 0.08
_refine_diff_density_max 0.426
_refine_diff_density_min -0.225
_refine_diff_density_rms 0.034
_refine_ls_extinction_method none
_refine_ls_goodness_of_fit_ref 1.055
_refine_ls_hydrogen_treatment constr
_refine_ls_matrix_type full
_refine_ls_number_parameters 257
_refine_ls_number_reflns 3526
_refine_ls_number_restraints 0
_refine_ls_restrained_S_all 1.055
_refine_ls_R_factor_all 0.0383
_refine_ls_R_factor_gt 0.0361
_refine_ls_shift/su_max 0.000
_refine_ls_shift/su_mean 0.000
_refine_ls_structure_factor_coef Fsqd
_refine_ls_weighting_details 'calc w=1/[\s^2^(Fo^2^)+(0.0493P)^2^+0.3400P] where P=(Fo^2^+2Fc^2^)/3'
_refine_ls_weighting_scheme calc
_refine_ls_wR_factor_gt 0.0972
_refine_ls_wR_factor_ref 0.0991
_reflns_number_gt 3281
_reflns_number_total 3526
_reflns_threshold_expression >2sigma(I)
_cod_data_source_file d0dt00466a2.cif
_cod_data_source_block Lx
_cod_depositor_comments 'Adding full bibliography for 7704099--7704110.cif.'
_cod_database_code 7704108
_chemical_oxdiff_formula 'C H N'
_reflns_odcompleteness_completeness 96.68
_reflns_odcompleteness_iscentric 1
_reflns_odcompleteness_theta 66.97
_olex2_refinement_description
;
1. Fixed Uiso
 At 1.2 times of:
  All C(H) groups
 At 1.5 times of:
  All C(H,H,H) groups
2.a Ternary CH refined with riding coordinates:
 C22(H22), C19(H19)
2.b Aromatic/amide H refined with riding coordinates:
 C12(H12), C10(H10), C17(H17), C8(H8), C9(H9), C16(H16), C15(H15), C2(H2),
 C1(H1), C5(H5), C3(H3), C4(H4)
2.c Idealised Me refined as rotating group:
 C20(H20A,H20B,H20C), C24(H24A,H24B,H24C), C21(H21A,H21B,H21C), C23(H23A,H23B,
 H23C)
;
_olex2_submission_special_instructions 'No special instructions were received'

loop_
_space_group_symop_id
_space_group_symop_operation_xyz
1 'x, y, z'
2 '-x, -y, -z'

loop_
_atom_site_label
_atom_site_type_symbol
_atom_site_fract_x
_atom_site_fract_y
_atom_site_fract_z
_atom_site_U_iso_or_equiv
_atom_site_adp_type
_atom_site_occupancy
_atom_site_calc_flag
_atom_site_disorder_assembly
_atom_site_disorder_group
_atom_site_refinement_flags_posn
N3 N 0.27803(11) 0.51069(9) 0.67121(9) 0.0214(2) Uani 1 d . . .
N4 N 0.51477(11) 0.73208(9) 0.74024(9) 0.0195(2) Uani 1 d . . .
N2 N 0.12509(12) 0.36741(10) 0.62506(9) 0.0260(2) Uani 1 d . . .
N1 N 0.09256(12) 0.33109(10) 0.54173(9) 0.0262(2) Uani 1 d . . .
C18 C 0.68886(13) 0.69040(11) 0.89786(10) 0.0203(2) Uani 1 d . . .
C13 C 0.54930(13) 0.74303(11) 0.85270(10) 0.0195(2) Uani 1 d . . .
C12 C 0.42380(13) 0.63765(11) 0.74943(10) 0.0198(2) Uani 1 d . . .
H12 H 0.3812 0.5805 0.8294 0.024 Uiso 1 calc . . R
C11 C 0.38084(13) 0.61221(11) 0.64193(11) 0.0196(2) Uani 1 d . . .
C10 C 0.44236(13) 0.68623(11) 0.52147(11) 0.0219(3) Uani 1 d . . .
H10 H 0.5150 0.7575 0.5041 0.026 Uiso 1 calc . . R
C22 C 0.30432(14) 0.87509(12) 0.85340(11) 0.0254(3) Uani 1 d . . .
H22 H 0.2559 0.8125 0.8221 0.031 Uiso 1 calc . . R
C7 C 0.23440(13) 0.47986(11) 0.57968(11) 0.0218(3) Uani 1 d . . .
C17 C 0.72220(14) 0.70052(11) 1.00767(11) 0.0244(3) Uani 1 d . . .
H17 H 0.8141 0.6629 1.0418 0.029 Uiso 1 calc . . R
C14 C 0.44905(14) 0.81149(11) 0.91013(11) 0.0220(3) Uani 1 d . . .
C19 C 0.79829(13) 0.62356(11) 0.82922(10) 0.0224(3) Uani 1 d . . .
H19 H 0.7824 0.6626 0.7403 0.027 Uiso 1 calc . . R
C8 C 0.28881(14) 0.54808(12) 0.45627(11) 0.0248(3) Uani 1 d . . .
H8 H 0.2543 0.5234 0.3934 0.030 Uiso 1 calc . . R
C6 C -0.01410(14) 0.22060(11) 0.58210(12) 0.0242(3) Uani 1 d . . .
C9 C 0.39423(14) 0.65262(12) 0.42750(11) 0.0249(3) Uani 1 d . . .
H9 H 0.4335 0.7011 0.3441 0.030 Uiso 1 calc . . R
C16 C 0.62325(15) 0.76454(12) 1.06740(11) 0.0266(3) Uani 1 d . . .
H16 H 0.6470 0.7697 1.1426 0.032 Uiso 1 calc . . R
C15 C 0.48964(15) 0.82124(12) 1.01823(11) 0.0255(3) Uani 1 d . . .
H15 H 0.4246 0.8675 1.0588 0.031 Uiso 1 calc . . R
C2 C -0.17458(15) 0.04314(12) 0.73162(12) 0.0293(3) Uani 1 d . . .
H2 H -0.2146 -0.0064 0.8146 0.035 Uiso 1 calc . . R
C1 C -0.07233(15) 0.14922(12) 0.70563(12) 0.0274(3) Uani 1 d . . .
H1 H -0.0419 0.1735 0.7700 0.033 Uiso 1 calc . . R
C5 C -0.05961(15) 0.18518(13) 0.48926(12) 0.0289(3) Uani 1 d . . .
H5 H -0.0195 0.2338 0.4061 0.035 Uiso 1 calc . . R
C20 C 0.75972(15) 0.47572(12) 0.87369(12) 0.0288(3) Uani 1 d . . .
H20A H 0.7733 0.4346 0.9611 0.043 Uiso 1 calc . . GR
H20B H 0.8301 0.4362 0.8258 0.043 Uiso 1 calc . . GR
H20C H 0.6511 0.4616 0.8626 0.043 Uiso 1 calc . . GR
C24 C 0.35141(15) 1.00158(13) 0.74233(12) 0.0302(3) Uani 1 d . . .
H24A H 0.4070 1.0627 0.7687 0.045 Uiso 1 calc . . GR
H24B H 0.2573 1.0425 0.7075 0.045 Uiso 1 calc . . GR
H24C H 0.4200 0.9804 0.6798 0.045 Uiso 1 calc . . GR
C3 C -0.21934(14) 0.00849(12) 0.63719(12) 0.0280(3) Uani 1 d . . .
H3 H -0.2894 -0.0649 0.6560 0.034 Uiso 1 calc . . R
C21 C 0.97047(15) 0.64777(14) 0.83816(12) 0.0317(3) Uani 1 d . . .
H21A H 0.9943 0.7427 0.8074 0.047 Uiso 1 calc . . GR
H21B H 1.0369 0.6078 0.7885 0.047 Uiso 1 calc . . GR
H21C H 0.9905 0.6083 0.9243 0.047 Uiso 1 calc . . GR
C4 C -0.16264(15) 0.08000(13) 0.51601(12) 0.0302(3) Uani 1 d . . .
H4 H -0.1946 0.0567 0.4516 0.036 Uiso 1 calc . . R
C23 C 0.17980(15) 0.90226(13) 0.94451(13) 0.0327(3) Uani 1 d . . .
H23A H 0.1543 0.8213 1.0165 0.049 Uiso 1 calc . . GR
H23B H 0.0854 0.9327 0.9047 0.049 Uiso 1 calc . . GR
H23C H 0.2200 0.9702 0.9708 0.049 Uiso 1 calc . . GR

loop_
_atom_site_aniso_label
_atom_site_aniso_U_11
_atom_site_aniso_U_22
_atom_site_aniso_U_33
_atom_site_aniso_U_23
_atom_site_aniso_U_13
_atom_site_aniso_U_12
N3 0.0220(5) 0.0187(5) 0.0256(5) -0.0101(4) -0.0052(4) 0.0004(4)
N4 0.0206(5) 0.0184(5) 0.0211(5) -0.0086(4) -0.0043(4) 0.0007(4)
N2 0.0294(6) 0.0268(6) 0.0256(5) -0.0128(4) -0.0072(4) -0.0005(4)
N1 0.0288(6) 0.0253(5) 0.0267(5) -0.0115(4) -0.0046(4) -0.0008(4)
C18 0.0239(6) 0.0149(5) 0.0200(6) -0.0038(4) -0.0019(4) -0.0055(4)
C13 0.0241(6) 0.0148(5) 0.0187(5) -0.0050(4) -0.0019(4) -0.0061(4)
C12 0.0214(6) 0.0172(5) 0.0206(6) -0.0069(5) -0.0017(4) -0.0003(4)
C11 0.0196(5) 0.0170(5) 0.0245(6) -0.0096(5) -0.0047(4) 0.0029(4)
C10 0.0225(6) 0.0192(6) 0.0244(6) -0.0083(5) -0.0033(5) 0.0013(4)
C22 0.0257(6) 0.0238(6) 0.0313(6) -0.0151(5) -0.0045(5) 0.0001(5)
C7 0.0221(6) 0.0200(6) 0.0270(6) -0.0118(5) -0.0068(5) 0.0025(4)
C17 0.0279(6) 0.0202(6) 0.0234(6) -0.0048(5) -0.0067(5) -0.0038(5)
C14 0.0250(6) 0.0168(5) 0.0244(6) -0.0080(5) -0.0014(5) -0.0049(4)
C19 0.0237(6) 0.0223(6) 0.0199(6) -0.0056(5) -0.0042(4) 0.0000(5)
C8 0.0267(6) 0.0255(6) 0.0280(6) -0.0150(5) -0.0095(5) 0.0053(5)
C6 0.0207(6) 0.0174(6) 0.0323(7) -0.0069(5) -0.0027(5) 0.0014(5)
C9 0.0281(6) 0.0251(6) 0.0204(6) -0.0069(5) -0.0031(5) 0.0050(5)
C16 0.0375(7) 0.0226(6) 0.0218(6) -0.0097(5) -0.0059(5) -0.0056(5)
C15 0.0332(7) 0.0204(6) 0.0254(6) -0.0118(5) -0.0012(5) -0.0032(5)
C2 0.0317(7) 0.0238(6) 0.0270(6) -0.0034(5) -0.0014(5) -0.0039(5)
C1 0.0303(6) 0.0243(6) 0.0286(7) -0.0098(5) -0.0071(5) 0.0004(5)
C5 0.0326(7) 0.0280(7) 0.0255(6) -0.0098(5) -0.0010(5) -0.0015(5)
C20 0.0344(7) 0.0232(6) 0.0290(6) -0.0095(5) -0.0049(5) 0.0036(5)
C24 0.0313(7) 0.0287(7) 0.0316(7) -0.0111(6) -0.0079(5) 0.0057(5)
C3 0.0253(6) 0.0212(6) 0.0365(7) -0.0091(5) -0.0039(5) -0.0010(5)
C21 0.0247(6) 0.0394(8) 0.0290(7) -0.0100(6) -0.0044(5) 0.0013(5)
C4 0.0325(7) 0.0287(7) 0.0328(7) -0.0145(6) -0.0065(5) -0.0004(5)
C23 0.0309(7) 0.0318(7) 0.0379(7) -0.0166(6) -0.0019(6) 0.0041(5)

loop_
_atom_type_symbol
_atom_type_description
_atom_type_scat_dispersion_real
_atom_type_scat_dispersion_imag
_atom_type_scat_source
C C 0.0181 0.0091 'International Tables Vol C Tables 4.2.6.8 and 6.1.1.4'
H H 0.0000 0.0000 'International Tables Vol C Tables 4.2.6.8 and 6.1.1.4'
N N 0.0311 0.0180 'International Tables Vol C Tables 4.2.6.8 and 6.1.1.4'

loop_
_geom_angle_atom_site_label_1
_geom_angle_atom_site_label_2
_geom_angle_atom_site_label_3
_geom_angle
_geom_angle_site_symmetry_1
_geom_angle_site_symmetry_3
_geom_angle_publ_flag
C7 N3 C11 117.71(10) . . ?
C12 N4 C13 117.04(9) . . ?
N1 N2 C7 112.38(10) . . ?
N2 N1 C6 114.35(10) . . ?
C13 C18 C19 120.54(10) . . ?
C17 C18 C13 117.87(11) . . ?
C17 C18 C19 121.59(10) . . ?
C18 C13 N4 117.84(10) . . ?
C18 C13 C14 122.19(10) . . ?
C14 C13 N4 119.87(10) . . ?
N4 C12 C11 123.08(10) . . ?
N3 C11 C12 113.77(10) . . ?
N3 C11 C10 123.27(10) . . ?
C10 C11 C12 122.97(10) . . ?
C9 C10 C11 117.92(11) . . ?
C14 C22 C24 110.14(10) . . ?
C14 C22 C23 113.91(10) . . ?
C23 C22 C24 110.53(10) . . ?
N3 C7 N2 111.61(10) . . ?
N3 C7 C8 123.36(11) . . ?
C8 C7 N2 125.03(10) . . ?
C16 C17 C18 120.85(11) . . ?
C13 C14 C22 120.55(10) . . ?
C15 C14 C13 117.52(11) . . ?
C15 C14 C22 121.90(10) . . ?
C18 C19 C20 111.59(10) . . ?
C18 C19 C21 112.17(10) . . ?
C21 C19 C20 110.28(10) . . ?
C9 C8 C7 118.28(11) . . ?
C1 C6 N1 124.92(11) . . ?
C5 C6 N1 114.83(11) . . ?
C5 C6 C1 120.25(11) . . ?
C8 C9 C10 119.46(11) . . ?
C17 C16 C15 120.37(11) . . ?
C16 C15 C14 121.09(11) . . ?
C1 C2 C3 120.42(12) . . ?
C2 C1 C6 118.72(12) . . ?
C4 C5 C6 120.60(12) . . ?
C4 C3 C2 120.43(12) . . ?
C5 C4 C3 119.58(12) . . ?

loop_
_geom_bond_atom_site_label_1
_geom_bond_atom_site_label_2
_geom_bond_distance
_geom_bond_site_symmetry_2
_geom_bond_publ_flag
N3 C11 1.3415(15) . ?
N3 C7 1.3301(15) . ?
N4 C13 1.4332(14) . ?
N4 C12 1.2657(15) . ?
N2 N1 1.2415(14) . ?
N2 C7 1.4508(16) . ?
N1 C6 1.4232(16) . ?
C18 C13 1.4029(16) . ?
C18 C17 1.3956(16) . ?
C18 C19 1.5189(16) . ?
C13 C14 1.4059(16) . ?
C12 C11 1.4742(15) . ?
C11 C10 1.3913(17) . ?
C10 C9 1.3886(16) . ?
C22 C14 1.5227(16) . ?
C22 C24 1.5328(18) . ?
C22 C23 1.5290(17) . ?
C7 C8 1.3918(18) . ?
C17 C16 1.3827(18) . ?
C14 C15 1.3954(17) . ?
C19 C20 1.5313(16) . ?
C19 C21 1.5298(17) . ?
C8 C9 1.3810(17) . ?
C6 C1 1.4063(18) . ?
C6 C5 1.3786(18) . ?
C16 C15 1.3858(18) . ?
C2 C1 1.3814(18) . ?
C2 C3 1.3888(18) . ?
C5 C4 1.3767(18) . ?
C3 C4 1.3818(19) . ?
